data_4020031
loop_
_publ_author_name
'Lodovico Lunazzi'
'Andrea Mazzanti'
'Mirko Minzoni'

_publ_section_title
;
Stereomutations of two-Bladed Propeller Derivatives:
ortho-Substituted Diaryl-Ethylene and Diaryl-Ketone.
;
_journal_name_full 'Journal of Organic Chemistry'
_journal_page_first 456
_journal_page_last 462
_journal_paper_doi 10.1021/jo0483926
_journal_volume 70
_journal_year 2005
_chemical_formula_moiety 'C20 H24'
_chemical_formula_sum 'C20 H24'
_chemical_formula_weight 264.39
_chemical_melting_point 63
_chemical_name_systematic
;
 1-isopropyl-2-[1-(2-isopropylphenyl)vinyl]benzene
;
_space_group_IT_number 2
_symmetry_cell_setting triclinic
_symmetry_space_group_name_Hall '-P 1'
_symmetry_space_group_name_H-M 'P -1'
_atom_sites_solution_hydrogens geom
_atom_sites_solution_primary direct
_atom_sites_solution_secondary difmap
_cell_angle_alpha 84.950(4)
_cell_angle_beta 79.407(4)
_cell_angle_gamma 66.465(4)
_cell_formula_units_Z 2
_cell_length_a 8.2604(15)
_cell_length_b 8.8032(16)
_cell_length_c 12.583(2)
_cell_measurement_reflns_used ?
_cell_measurement_temperature 293(2)
_cell_measurement_theta_max ?
_cell_measurement_theta_min ?
_cell_volume 824.5(3)
_diffrn_ambient_temperature 293(2)
_diffrn_measurement_device_type 'Bruker SMART'
_diffrn_measurement_method 'Phi and omega scans'
_diffrn_radiation_monochromator graphite
_diffrn_radiation_source 'fine-focus sealed tube'
_diffrn_radiation_type MoK\a
_diffrn_radiation_wavelength 0.71073
_diffrn_reflns_av_R_equivalents 0.0267
_diffrn_reflns_av_sigmaI/netI 0.0347
_diffrn_reflns_limit_h_max 11
_diffrn_reflns_limit_h_min -11
_diffrn_reflns_limit_k_max 12
_diffrn_reflns_limit_k_min -12
_diffrn_reflns_limit_l_max 17
_diffrn_reflns_limit_l_min -17
_diffrn_reflns_number 10653
_diffrn_reflns_theta_max 30.03
_diffrn_reflns_theta_min 1.65
_exptl_absorpt_coefficient_mu 0.059
_exptl_absorpt_correction_T_max 0.9824
_exptl_absorpt_correction_T_min 0.9766
_exptl_absorpt_correction_type empirical
_exptl_crystal_colour colourless
_exptl_crystal_density_diffrn 1.065
_exptl_crystal_density_meas ?
_exptl_crystal_density_method 'not measured'
_exptl_crystal_description block
_exptl_crystal_F_000 288
_exptl_crystal_size_max 0.40
_exptl_crystal_size_mid 0.40
_exptl_crystal_size_min 0.30
_refine_ls_extinction_coef ?
_refine_ls_extinction_method none
_refine_ls_goodness_of_fit_ref 1.074
_refine_ls_hydrogen_treatment mixed
_refine_ls_matrix_type full
_refine_ls_number_parameters 185
_refine_ls_number_reflns 4792
_refine_ls_number_restraints 0
_refine_ls_restrained_S_all 1.074
_refine_ls_R_factor_all 0.0860
_refine_ls_R_factor_gt 0.0637
_refine_ls_shift/su_max 0.000
_refine_ls_shift/su_mean 0.000
_refine_ls_structure_factor_coef Fsqd
_refine_ls_weighting_details 'calc w=1/[\s^2^(Fo^2^)+(0.0944P)^2^+0.1768P] where P=(Fo^2^+2Fc^2^)/3'
_refine_ls_weighting_scheme calc
_refine_ls_wR_factor_gt 0.1962
_refine_ls_wR_factor_ref 0.2136
_reflns_number_gt 3341
_reflns_number_total 4792
_reflns_threshold_expression >2sigma(I)
_cod_original_sg_symbol_H-M P-1
_cod_database_code 4020031

loop_
_symmetry_equiv_pos_as_xyz
'x, y, z'
'-x, -y, -z'

loop_
_atom_site_label
_atom_site_type_symbol
_atom_site_fract_x
_atom_site_fract_y
_atom_site_fract_z
_atom_site_U_iso_or_equiv
_atom_site_adp_type
_atom_site_occupancy
_atom_site_symmetry_multiplicity
_atom_site_calc_flag
_atom_site_refinement_flags
_atom_site_disorder_assembly
_atom_site_disorder_group
C1 C -0.0423(2) 0.23156(18) 0.77168(13) 0.0461(3) Uani 1 1 d . . .
C2 C 0.0598(2) 0.2108(2) 0.85343(13) 0.0486(4) Uani 1 1 d . . .
C3 C -0.0210(3) 0.3089(2) 0.94465(16) 0.0646(5) Uani 1 1 d . . .
H3 H 0.0451 0.2974 0.9994 0.078 Uiso 1 1 calc R . .
C4 C -0.1953(3) 0.4224(3) 0.95626(18) 0.0753(6) Uani 1 1 d . . .
H4 H -0.2455 0.4854 1.0184 0.090 Uiso 1 1 calc R . .
C5 C -0.2950(3) 0.4425(2) 0.8766(2) 0.0754(6) Uani 1 1 d . . .
H5 H -0.4131 0.5188 0.8844 0.091 Uiso 1 1 calc R . .
C6 C -0.2187(2) 0.3484(2) 0.78439(17) 0.0624(5) Uani 1 1 d . . .
H6 H -0.2861 0.3631 0.7298 0.075 Uiso 1 1 calc R . .
C7 C 0.2523(2) 0.0879(2) 0.84363(14) 0.0554(4) Uani 1 1 d . . .
H7 H 0.2877 0.0453 0.7699 0.066 Uiso 1 1 calc R . .
C8 C 0.3781(3) 0.1705(4) 0.8578(3) 0.0932(8) Uani 1 1 d . . .
H8A H 0.3631 0.2619 0.8076 0.140 Uiso 1 1 calc R . .
H8B H 0.4996 0.0915 0.8445 0.140 Uiso 1 1 calc R . .
H8C H 0.3505 0.2101 0.9303 0.140 Uiso 1 1 calc R . .
C9 C 0.2710(4) -0.0586(3) 0.9197(2) 0.0974(8) Uani 1 1 d . . .
H9A H 0.3933 -0.1364 0.9093 0.146 Uiso 1 1 calc R . .
H9B H 0.1957 -0.1111 0.9050 0.146 Uiso 1 1 calc R . .
H9C H 0.2358 -0.0214 0.9930 0.146 Uiso 1 1 calc R . .
C10 C 0.02917(19) 0.13079(18) 0.67131(12) 0.0431(3) Uani 1 1 d . . .
C11 C 0.0429(2) 0.2033(2) 0.57479(14) 0.0566(4) Uani 1 1 d . . .
H11A H 0.0080 0.3177 0.5693 0.068 Uiso 1 1 calc R . .
H11B H 0.0875 0.1397 0.5128 0.068 Uiso 1 1 calc R . .
C1A C 0.0620(2) -0.04912(18) 0.68401(11) 0.0437(3) Uani 1 1 d . . .
C2A C 0.2173(2) -0.17754(19) 0.63714(13) 0.0501(4) Uani 1 1 d . . .
C3A C 0.2235(3) -0.3396(2) 0.65287(19) 0.0729(6) Uani 1 1 d . . .
H3A H 0.3259 -0.4270 0.6227 0.088 Uiso 1 1 calc R . .
C4A C 0.0833(4) -0.3735(3) 0.7115(2) 0.0833(7) Uani 1 1 d . . .
H4A H 0.0908 -0.4821 0.7192 0.100 Uiso 1 1 calc R . .
C5A C -0.0670(3) -0.2470(3) 0.75822(17) 0.0723(6) Uani 1 1 d . . .
H5A H -0.1620 -0.2690 0.7981 0.087 Uiso 1 1 calc R . .
C6A C -0.0767(3) -0.0871(2) 0.74593(14) 0.0571(4) Uani 1 1 d . . .
H6A H -0.1779 -0.0020 0.7796 0.069 Uiso 1 1 calc R . .
C7A C 0.3797(2) -0.1520(2) 0.57358(15) 0.0554(4) Uani 1 1 d . . .
H7A H 0.3579 -0.0347 0.5782 0.067 Uiso 1 1 calc R . .
C8A C 0.4066(3) -0.1913(3) 0.45385(17) 0.0759(6) Uani 1 1 d . . .
H8A1 H 0.5139 -0.1803 0.4168 0.114 Uiso 1 1 calc R . .
H8A2 H 0.3061 -0.1156 0.4225 0.114 Uiso 1 1 calc R . .
H8A3 H 0.4168 -0.3027 0.4473 0.114 Uiso 1 1 calc R . .
C9A C 0.5494(3) -0.2536(3) 0.6209(2) 0.0849(7) Uani 1 1 d . . .
H9A1 H 0.6437 -0.2192 0.5875 0.127 Uiso 1 1 calc R . .
H9A2 H 0.5842 -0.3690 0.6075 0.127 Uiso 1 1 calc R . .
H9A3 H 0.5269 -0.2365 0.6974 0.127 Uiso 1 1 calc R . .

loop_
_atom_site_aniso_label
_atom_site_aniso_U_11
_atom_site_aniso_U_22
_atom_site_aniso_U_33
_atom_site_aniso_U_23
_atom_site_aniso_U_13
_atom_site_aniso_U_12
C1 0.0476(8) 0.0397(7) 0.0507(8) -0.0005(6) -0.0044(6) -0.0184(6)
C2 0.0552(9) 0.0480(8) 0.0471(8) -0.0041(6) -0.0036(6) -0.0262(7)
C3 0.0783(13) 0.0674(11) 0.0562(10) -0.0139(8) -0.0002(9) -0.0389(10)
C4 0.0855(15) 0.0633(11) 0.0735(13) -0.0267(10) 0.0229(11) -0.0357(11)
C5 0.0622(11) 0.0519(10) 0.0958(16) -0.0136(10) 0.0132(11) -0.0140(9)
C6 0.0517(9) 0.0510(9) 0.0758(12) -0.0017(8) -0.0062(8) -0.0129(7)
C7 0.0558(9) 0.0612(10) 0.0513(8) -0.0062(7) -0.0154(7) -0.0212(8)
C8 0.0654(13) 0.1036(19) 0.121(2) -0.0216(16) -0.0193(13) -0.0380(13)
C9 0.0979(19) 0.0810(16) 0.0976(18) 0.0251(14) -0.0258(15) -0.0199(14)
C10 0.0406(7) 0.0439(7) 0.0464(7) 0.0012(6) -0.0112(6) -0.0169(6)
C11 0.0615(10) 0.0506(9) 0.0534(9) 0.0061(7) -0.0119(7) -0.0179(8)
C1A 0.0498(8) 0.0457(7) 0.0423(7) 0.0015(6) -0.0150(6) -0.0229(6)
C2A 0.0579(9) 0.0439(8) 0.0531(8) -0.0016(6) -0.0173(7) -0.0210(7)
C3A 0.0885(14) 0.0437(9) 0.0897(14) -0.0019(9) -0.0220(11) -0.0257(9)
C4A 0.122(2) 0.0563(11) 0.0950(16) 0.0153(11) -0.0361(15) -0.0551(13)
C5A 0.0917(15) 0.0813(14) 0.0703(12) 0.0175(10) -0.0248(11) -0.0603(13)
C6A 0.0617(10) 0.0658(10) 0.0544(9) 0.0051(8) -0.0133(7) -0.0355(9)
C7A 0.0513(9) 0.0502(8) 0.0610(10) -0.0089(7) -0.0094(7) -0.0141(7)
C8A 0.0753(13) 0.0824(14) 0.0654(12) -0.0180(10) -0.0035(10) -0.0260(11)
C9A 0.0551(11) 0.0890(16) 0.0989(17) -0.0007(13) -0.0215(11) -0.0124(11)
